data_2234737
loop_
_publ_author_name
'Suchetan, P. A.'
'Foro, Sabine'
'Gowda, B. Thimme'

_publ_section_title
;
 <i>N</i>-(2-Chlorobenzoyl)-4-methylbenzenesulfonamide
;
_journal_coeditor_code NC2273
_journal_issue 5
_journal_name_full 'Acta Crystallographica Section E'
_journal_page_first o1403
_journal_paper_doi 10.1107/S1600536812015681
_journal_volume 68
_journal_year 2012
_chemical_formula_iupac 'C14 H12 Cl N O3 S'
_chemical_formula_moiety 'C14 H12 Cl N O3 S'
_chemical_formula_sum 'C14 H12 Cl N O3 S'
_chemical_formula_weight 309.76
_chemical_name_systematic
;
<i>N</i>-(2-Chlorobenzoyl)-4-methylbenzenesulfonamide
;
_space_group_IT_number 15
_symmetry_cell_setting monoclinic
_symmetry_space_group_name_Hall '-C 2yc'
_symmetry_space_group_name_H-M 'C 1 2/c 1'
_atom_sites_solution_hydrogens geom
_atom_sites_solution_primary direct
_atom_sites_solution_secondary difmap
_audit_creation_method SHELXL-97
_cell_angle_alpha 90.00
_cell_angle_beta 131.770(10)
_cell_angle_gamma 90.00
_cell_formula_units_Z 8
_cell_length_a 25.079(4)
_cell_length_b 8.1963(7)
_cell_length_c 18.397(3)
_cell_measurement_reflns_used 2528
_cell_measurement_temperature 293(2)
_cell_measurement_theta_max 27.87
_cell_measurement_theta_min 2.53
_cell_volume 2820.4(8)
_computing_cell_refinement
;
CrysAlis RED (Oxford Diffraction, 2009)
;
_computing_data_collection
;
CrysAlis CCD (Oxford Diffraction, 2009)
;
_computing_data_reduction
;
CrysAlis RED (Oxford Diffraction, 2009)
;
_computing_molecular_graphics 'PLATON (Spek, 2009)'
_computing_publication_material 'SHELXL97 (Sheldrick, 2008)'
_computing_structure_refinement 'SHELXL97 (Sheldrick, 2008)'
_computing_structure_solution 'SHELXS97 (Sheldrick, 2008)'
_diffrn_ambient_temperature 293(2)
_diffrn_measured_fraction_theta_full 0.978
_diffrn_measured_fraction_theta_max 0.978
_diffrn_measurement_device_type
;
Oxford Diffraction Xcalibur diffractometer
with a Sapphire CCD detector
;
_diffrn_measurement_method
;
Rotation method data acquisition using omega and phi scans
;
_diffrn_radiation_monochromator graphite
_diffrn_radiation_source 'fine-focus sealed tube'
_diffrn_radiation_type MoK\a
_diffrn_radiation_wavelength 0.71073
_diffrn_reflns_av_R_equivalents 0.0325
_diffrn_reflns_av_sigmaI/netI 0.0574
_diffrn_reflns_limit_h_max 29
_diffrn_reflns_limit_h_min -23
_diffrn_reflns_limit_k_max 7
_diffrn_reflns_limit_k_min -9
_diffrn_reflns_limit_l_max 19
_diffrn_reflns_limit_l_min -21
_diffrn_reflns_number 5253
_diffrn_reflns_theta_full 25.03
_diffrn_reflns_theta_max 25.03
_diffrn_reflns_theta_min 2.71
_diffrn_standards_decay_% 0
_diffrn_standards_number 0
_exptl_absorpt_coefficient_mu 0.424
_exptl_absorpt_correction_T_max 0.9352
_exptl_absorpt_correction_T_min 0.8223
_exptl_absorpt_correction_type multi-scan
_exptl_absorpt_process_details
;
(CrysAlis RED; Oxford Diffraction, 2009)
;
_exptl_crystal_colour colourless
_exptl_crystal_density_diffrn 1.459
_exptl_crystal_density_method 'not measured'
_exptl_crystal_description prism
_exptl_crystal_F_000 1280
_exptl_crystal_size_max 0.48
_exptl_crystal_size_mid 0.20
_exptl_crystal_size_min 0.16
_refine_diff_density_max 0.299
_refine_diff_density_min -0.313
_refine_ls_extinction_method none
_refine_ls_goodness_of_fit_ref 1.159
_refine_ls_hydrogen_treatment constr
_refine_ls_matrix_type full
_refine_ls_number_parameters 216
_refine_ls_number_reflns 2432
_refine_ls_number_restraints 15
_refine_ls_restrained_S_all 1.158
_refine_ls_R_factor_all 0.1204
_refine_ls_R_factor_gt 0.0709
_refine_ls_shift/su_max 0.002
_refine_ls_shift/su_mean 0.000
_refine_ls_structure_factor_coef Fsqd
_refine_ls_weighting_details 'calc w=1/[\s^2^(Fo^2^)+(0.0079P)^2^+10.7540P] where P=(Fo^2^+2Fc^2^)/3'
_refine_ls_weighting_scheme calc
_refine_ls_wR_factor_gt 0.0995
_refine_ls_wR_factor_ref 0.1147
_reflns_number_gt 1623
_reflns_number_total 2432
_reflns_threshold_expression I>2sigma(I)
_cod_data_source_file nc2273.cif
_cod_data_source_block I
_cod_original_cell_volume 2820.4(7)
_cod_original_sg_symbol_H-M 'C 2/c'
_cod_database_code 2234737
_cod_database_fobs_code 2234737

loop_
_symmetry_equiv_pos_as_xyz
'x, y, z'
'-x, y, -z+1/2'
'x+1/2, y+1/2, z'
'-x+1/2, y+1/2, -z+1/2'
'-x, -y, -z'
'x, -y, z-1/2'
'-x+1/2, -y+1/2, -z'
'x+1/2, -y+1/2, z-1/2'

loop_
_atom_site_type_symbol
_atom_site_label
_atom_site_fract_x
_atom_site_fract_y
_atom_site_fract_z
_atom_site_U_iso_or_equiv
_atom_site_adp_type
_atom_site_calc_flag
_atom_site_refinement_flags
_atom_site_occupancy
_atom_site_symmetry_multiplicity
_atom_site_disorder_assembly
_atom_site_disorder_group
S S1 0.46756(6) 0.21314(14) 0.84045(8) 0.0370(3) Uani d . 1 1 . .
O O1 0.47071(16) 0.0832(4) 0.8932(2) 0.0501(8) Uani d . 1 1 . .
O O2 0.53214(14) 0.2614(4) 0.8617(2) 0.0451(8) Uani d . 1 1 . .
O O3 0.31747(17) 0.0536(4) 0.7036(2) 0.0606(10) Uani d . 1 1 A .
N N1 0.41113(17) 0.1593(4) 0.7243(2) 0.0392(9) Uani d . 1 1 A .
H H1N 0.4221 0.1892 0.6909 0.047 Uiso calc R 1 1 . .
C C1 0.4310(2) 0.3870(5) 0.8486(3) 0.0331(10) Uani d . 1 1 . .
C C2 0.4617(2) 0.5370(5) 0.8639(3) 0.0453(12) Uani d . 1 1 . .
H H2 0.5004 0.5468 0.8677 0.054 Uiso calc R 1 1 . .
C C3 0.4343(2) 0.6723(6) 0.8737(3) 0.0494(12) Uani d . 1 1 . .
H H3 0.4547 0.7741 0.8840 0.059 Uiso calc R 1 1 . .
C C4 0.3767(2) 0.6586(6) 0.8682(3) 0.0408(11) Uani d . 1 1 . .
C C5 0.3469(2) 0.5060(6) 0.8526(3) 0.0475(12) Uani d . 1 1 . .
H H5 0.3079 0.4957 0.8481 0.057 Uiso calc R 1 1 . .
C C6 0.3739(2) 0.3701(6) 0.8436(3) 0.0452(12) Uani d . 1 1 . .
H H6 0.3540 0.2680 0.8343 0.054 Uiso calc R 1 1 . .
C C7 0.3475(2) 0.0709(5) 0.6741(3) 0.0406(11) Uani d . 1 1 . .
C C8 0.3257(5) -0.0153(13) 0.5801(7) 0.030(3) Uani d PD 0.537(3) 1 A 1
C C9 0.2525(4) -0.0070(12) 0.4939(6) 0.031(2) Uani d PD 0.537(3) 1 A 1
C C10 0.2260(5) -0.0831(12) 0.4066(6) 0.031(2) Uani d PD 0.537(3) 1 A 1
H H10 0.1780 -0.0830 0.3496 0.037 Uiso calc PR 0.537(3) 1 A 1
C C11 0.2799(5) -0.1586(11) 0.4153(6) 0.037(2) Uani d PD 0.537(3) 1 A 1
H H11 0.2667 -0.2112 0.3605 0.044 Uiso calc PR 0.537(3) 1 A 1
C C12 0.3534(6) -0.1611(11) 0.5014(7) 0.043(2) Uani d PD 0.537(3) 1 A 1
H H12 0.3859 -0.2151 0.5011 0.052 Uiso calc PR 0.537(3) 1 A 1
C C13 0.3767(6) -0.0868(14) 0.5831(8) 0.040(3) Uani d PD 0.537(3) 1 A 1
H H13 0.4249 -0.0839 0.6389 0.048 Uiso calc PR 0.537(3) 1 A 1
Cl Cl1 0.18345(12) 0.0821(3) 0.48116(17) 0.0546(8) Uani d PD 0.537(3) 1 A 1
C C8' 0.3105(7) 0.0155(17) 0.5785(9) 0.024(4) Uiso d PD 0.463(3) 1 A 2
C C9' 0.3503(7) -0.090(2) 0.5695(10) 0.041(5) Uiso d PD 0.463(3) 1 A 2
C C10' 0.3175(8) -0.158(2) 0.4767(11) 0.075(6) Uiso d PD 0.463(3) 1 A 2
H H10' 0.3420 -0.2235 0.4663 0.089 Uiso calc PR 0.463(3) 1 A 2
C C11' 0.2470(8) -0.118(2) 0.4041(11) 0.061(6) Uiso d PD 0.463(3) 1 A 2
H H11' 0.2244 -0.1571 0.3421 0.073 Uiso calc PR 0.463(3) 1 A 2
C C12' 0.2056(8) -0.0234(18) 0.4137(11) 0.083(5) Uiso d PD 0.463(3) 1 A 2
H H12' 0.1573 -0.0046 0.3610 0.099 Uiso calc PR 0.463(3) 1 A 2
C C13' 0.2385(8) 0.0399(19) 0.5032(11) 0.066(5) Uiso d PD 0.463(3) 1 A 2
H H13' 0.2124 0.0995 0.5134 0.079 Uiso calc PR 0.463(3) 1 A 2
Cl Cl1' 0.43803(18) -0.1591(4) 0.6657(3) 0.0793(13) Uani d PD 0.463(3) 1 A 2
C C14 0.3471(3) 0.8079(6) 0.8782(3) 0.0576(14) Uani d . 1 1 . .
H H14A 0.3478 0.8981 0.8457 0.086 Uiso calc R 1 1 . .
H H14B 0.3757 0.8334 0.9460 0.086 Uiso calc R 1 1 . .
H H14C 0.2987 0.7872 0.8494 0.086 Uiso calc R 1 1 . .

loop_
_atom_site_aniso_label
_atom_site_aniso_U_11
_atom_site_aniso_U_22
_atom_site_aniso_U_33
_atom_site_aniso_U_12
_atom_site_aniso_U_13
_atom_site_aniso_U_23
S1 0.0378(6) 0.0369(6) 0.0381(6) -0.0007(6) 0.0260(5) -0.0026(5)
O1 0.068(2) 0.0397(19) 0.0475(19) 0.0079(17) 0.0404(19) 0.0108(15)
O2 0.0334(17) 0.054(2) 0.0472(18) -0.0044(15) 0.0267(15) -0.0123(15)
O3 0.055(2) 0.079(3) 0.064(2) -0.0214(19) 0.046(2) -0.0109(19)
N1 0.045(2) 0.041(2) 0.038(2) -0.0101(18) 0.0304(19) -0.0067(17)
C1 0.036(2) 0.033(3) 0.034(2) 0.001(2) 0.024(2) 0.0004(19)
C2 0.046(3) 0.041(3) 0.061(3) -0.008(2) 0.040(3) -0.005(2)
C3 0.058(3) 0.035(3) 0.067(3) -0.009(2) 0.046(3) -0.006(2)
C4 0.045(3) 0.042(3) 0.034(2) 0.009(2) 0.026(2) 0.002(2)
C5 0.048(3) 0.052(3) 0.062(3) -0.004(3) 0.045(3) -0.005(3)
C6 0.053(3) 0.037(3) 0.063(3) -0.006(2) 0.046(3) -0.008(2)
C7 0.036(3) 0.038(3) 0.045(3) -0.007(2) 0.026(2) -0.002(2)
C8 0.024(5) 0.017(5) 0.056(6) 0.010(4) 0.030(5) 0.005(4)
C9 0.034(5) 0.032(6) 0.035(5) 0.001(4) 0.026(5) 0.001(4)
C10 0.024(5) 0.038(6) 0.041(5) 0.007(4) 0.026(5) 0.000(4)
C11 0.028(5) 0.036(5) 0.036(6) 0.006(4) 0.018(5) 0.002(4)
C12 0.050(7) 0.035(5) 0.063(7) 0.006(5) 0.046(6) -0.006(4)
C13 0.041(7) 0.047(6) 0.043(6) -0.006(6) 0.032(6) -0.011(5)
Cl1 0.0510(16) 0.0559(16) 0.0613(16) 0.0102(12) 0.0392(14) 0.0080(12)
Cl1' 0.078(2) 0.065(2) 0.110(3) -0.0042(18) 0.069(2) -0.0242(19)
C14 0.066(3) 0.054(3) 0.055(3) 0.017(3) 0.041(3) 0.005(3)

loop_
_atom_type_symbol
_atom_type_description
_atom_type_scat_dispersion_real
_atom_type_scat_dispersion_imag
_atom_type_scat_source
C C 0.0033 0.0016 'International Tables Vol C Tables 4.2.6.8 and 6.1.1.4'
H H 0.0000 0.0000 'International Tables Vol C Tables 4.2.6.8 and 6.1.1.4'
Cl Cl 0.1484 0.1585 'International Tables Vol C Tables 4.2.6.8 and 6.1.1.4'
N N 0.0061 0.0033 'International Tables Vol C Tables 4.2.6.8 and 6.1.1.4'
O O 0.0106 0.0060 'International Tables Vol C Tables 4.2.6.8 and 6.1.1.4'
S S 0.1246 0.1234 'International Tables Vol C Tables 4.2.6.8 and 6.1.1.4'

loop_
_geom_angle_atom_site_label_1
_geom_angle_atom_site_label_2
_geom_angle_atom_site_label_3
_geom_angle
O1 S1 O2 118.86(19)
O1 S1 N1 107.20(18)
O2 S1 N1 105.20(17)
O1 S1 C1 110.41(19)
O2 S1 C1 108.09(19)
N1 S1 C1 106.31(18)
C7 N1 S1 127.5(3)
C7 N1 H1N 116.2
S1 N1 H1N 116.2
C2 C1 C6 121.2(4)
C2 C1 S1 119.3(3)
C6 C1 S1 119.5(3)
C1 C2 C3 119.0(4)
C1 C2 H2 120.5
C3 C2 H2 120.5
C2 C3 C4 120.8(4)
C2 C3 H3 119.6
C4 C3 H3 119.6
C3 C4 C5 118.7(4)
C3 C4 C14 120.1(4)
C5 C4 C14 121.1(4)
C6 C5 C4 121.2(4)
C6 C5 H5 119.4
C4 C5 H5 119.4
C5 C6 C1 119.0(4)
C5 C6 H6 120.5
C1 C6 H6 120.5
O3 C7 N1 123.2(4)
O3 C7 C8' 115.9(7)
N1 C7 C8' 120.3(7)
O3 C7 C8 125.2(5)
N1 C7 C8 111.3(5)
C8' C7 C8 15.5(7)
C13 C8 C9 122.8(9)
C13 C8 C7 120.6(8)
C9 C8 C7 116.5(8)
C10 C9 C8 122.0(8)
C10 C9 Cl1 111.1(6)
C8 C9 Cl1 126.8(7)
C11 C10 C9 112.3(8)
C11 C10 H10 123.8
C9 C10 H10 123.8
C10 C11 C12 124.9(7)
C10 C11 H11 117.5
C12 C11 H11 117.5
C13 C12 C11 121.1(9)
C13 C12 H12 119.5
C11 C12 H12 119.5
C12 C13 C8 116.7(11)
C12 C13 H13 121.6
C8 C13 H13 121.6
C13' C8' C7 122.9(11)
C13' C8' C9' 121.9(12)
C7 C8' C9' 114.5(10)
C8' C9' C10' 119.3(12)
C8' C9' Cl1' 125.9(10)
C10' C9' Cl1' 114.7(12)
C11' C10' C9' 114.7(13)
C11' C10' H10' 122.7
C9' C10' H10' 122.7
C10' C11' C12' 126.5(15)
C10' C11' H11' 116.8
C12' C11' H11' 116.8
C13' C12' C11' 117.5(15)
C13' C12' H12' 121.3
C11' C12' H12' 121.3
C12' C13' C8' 119.7(13)
C12' C13' H13' 120.1
C8' C13' H13' 120.1
C4 C14 H14A 109.5
C4 C14 H14B 109.5
H14A C14 H14B 109.5
C4 C14 H14C 109.5
H14A C14 H14C 109.5
H14B C14 H14C 109.5

loop_
_geom_bond_atom_site_label_1
_geom_bond_atom_site_label_2
_geom_bond_distance
S1 O1 1.407(3)
S1 O2 1.446(3)
S1 N1 1.654(3)
S1 C1 1.754(4)
O3 C7 1.195(5)
N1 C7 1.400(5)
N1 H1N 0.8600
C1 C2 1.377(5)
C1 C6 1.380(5)
C2 C3 1.378(6)
C2 H2 0.9300
C3 C4 1.384(6)
C3 H3 0.9300
C4 C5 1.385(6)
C4 C14 1.506(6)
C5 C6 1.369(6)
C5 H5 0.9300
C6 H6 0.9300
C7 C8' 1.408(12)
C7 C8 1.589(11)
C8 C13 1.374(14)
C8 C9 1.419(12)
C9 C10 1.410(12)
C9 Cl1 1.745(9)
C10 C11 1.397(12)
C10 H10 0.9300
C11 C12 1.420(12)
C11 H11 0.9300
C12 C13 1.342(11)
C12 H12 0.9300
C13 H13 0.9300
C8' C13' 1.373(17)
C8' C9' 1.412(15)
C9' C10' 1.423(16)
C9' Cl1' 1.762(13)
C10' C11' 1.368(15)
C10' H10' 0.9300
C11' C12' 1.398(14)
C11' H11' 0.9300
C12' C13' 1.360(16)
C12' H12' 0.9300
C13' H13' 0.9300
C14 H14A 0.9600
C14 H14B 0.9600
C14 H14C 0.9600

loop_
_geom_hbond_atom_site_label_D
_geom_hbond_atom_site_label_H
_geom_hbond_atom_site_label_A
_geom_hbond_site_symmetry_A
_geom_hbond_distance_DH
_geom_hbond_distance_HA
_geom_hbond_distance_DA
_geom_hbond_angle_DHA
N1 H1N O2 2_656 0.86 2.02 2.867(4) 168.6
